data_7247257
loop_
_publ_author_name
'Packman, Lachlan'
'Mallo, Neil'
'Raynor, Aaron'
'Gao, Mile'
'Babazadeh, Mohammad'
'Jin, Hui'
'Huang, David M.'
'Burn, Paul L.'
'Gentle, Ian R.'
'Shaw, Paul E.'

_publ_section_title
;
 The impact of film deposition and annealing on the nanostructure and
 dielectric constant of organic semiconductor thin films.
;
_journal_issue 35
_journal_name_full 'Physical chemistry chemical physics : PCCP'
_journal_page_first 23867
_journal_page_last 23878
_journal_paper_doi 10.1039/d3cp03038e
_journal_volume 25
_journal_year 2023
_chemical_formula_moiety 'C46 H50 N4 O8 S4'
_chemical_formula_sum 'C46 H50 N4 O8 S4'
_chemical_formula_weight 915.14
_space_group_crystal_system monoclinic
_space_group_IT_number 14
_space_group_name_Hall '-P 2ybc'
_space_group_name_H-M_alt 'P 1 21/c 1'
_atom_sites_solution_hydrogens geom
_atom_sites_solution_primary dual
_audit_creation_date 2021-11-08
_audit_creation_method
;
Olex2 1.3
(compiled 2020.11.12 svn.r5f609507 for OlexSys, GUI svn.r6408)
;
_audit_update_record
;
2023-06-26 deposited with the CCDC.	2023-08-15 downloaded from the CCDC.
;
_cell_angle_alpha 90
_cell_angle_beta 97.437(4)
_cell_angle_gamma 90
_cell_formula_units_Z 2
_cell_length_a 9.2402(4)
_cell_length_b 10.7034(5)
_cell_length_c 22.9820(12)
_cell_measurement_reflns_used 7985
_cell_measurement_temperature 100.00(10)
_cell_measurement_theta_max 32.8570
_cell_measurement_theta_min 2.6050
_cell_volume 2253.83(19)
_computing_cell_refinement 'CrysAlisPro 1.171.40.37a (Rigaku OD, 2019)'
_computing_data_collection 'CrysAlisPro 1.171.40.37a (Rigaku OD, 2019)'
_computing_data_reduction 'CrysAlisPro 1.171.40.37a (Rigaku OD, 2019)'
_computing_molecular_graphics 'Olex2 1.3 (Dolomanov et al., 2009)'
_computing_publication_material 'Olex2 1.3 (Dolomanov et al., 2009)'
_computing_structure_refinement 'SHELXL 2018/3 (Sheldrick, 2015)'
_computing_structure_solution 'SHELXT  (Sheldrick, 2015)'
_diffrn_ambient_environment N~2~
_diffrn_ambient_temperature 100.00(10)
_diffrn_detector 'CCD plate'
_diffrn_detector_area_resol_mean 5.8140
_diffrn_detector_type 'Pilatus 300K'
_diffrn_measured_fraction_theta_full 0.999
_diffrn_measured_fraction_theta_max 0.999
_diffrn_measurement_details
;
List of Runs (angles in degrees, time in seconds):

  # Type    Start    End  Width  t~exp~   \w     \q     \k     \f   Frames
#--------------------------------------------------------------------------
  1  \w     -8.00  78.00   0.50   15.00    --    8.20  57.00  90.00  172
  2  \w     -2.00  46.00   0.50   15.00    --    8.20 -99.00 -60.00   96
  3  \w    -10.00  16.00   0.50   15.00    --   -9.60  23.00-158.00   52
  4  \w      6.00  45.00   0.50   15.00    --    8.20 -99.00 120.00   78
  5  \w    -65.00  -3.00   0.50   15.00    --   -9.60 -23.00  36.00  124
  6  \w    -73.00  11.00   0.50   15.00    --   -9.60 -77.00 -30.00  168
  7  \w    -63.00   9.00   0.50   15.00    --    8.20 -57.00-180.00  144
;
_diffrn_measurement_device 'four-circle diffractometer'
_diffrn_measurement_device_type 'XtaLAB Synergy, Dualflex, Pilatus 300K'
_diffrn_measurement_method '\w scans'
_diffrn_orient_matrix_type 'CrysAlisPro convention (1999,Acta A55,543-557)'
_diffrn_orient_matrix_UB_11 0.0373480000
_diffrn_orient_matrix_UB_12 0.0097546000
_diffrn_orient_matrix_UB_13 0.0285789000
_diffrn_orient_matrix_UB_21 0.0664149000
_diffrn_orient_matrix_UB_22 -0.0186149000
_diffrn_orient_matrix_UB_23 -0.0098740000
_diffrn_orient_matrix_UB_31 0.0137938000
_diffrn_orient_matrix_UB_32 0.0628502000
_diffrn_orient_matrix_UB_33 -0.0073344000
_diffrn_radiation_monochromator mirror
_diffrn_radiation_probe x-ray
_diffrn_radiation_type 'Mo K\a'
_diffrn_radiation_wavelength 0.71073
_diffrn_reflns_av_R_equivalents 0.0827
_diffrn_reflns_av_unetI/netI 0.0521
_diffrn_reflns_Laue_measured_fraction_full 0.999
_diffrn_reflns_Laue_measured_fraction_max 0.999
_diffrn_reflns_limit_h_max 12
_diffrn_reflns_limit_h_min -12
_diffrn_reflns_limit_k_max 14
_diffrn_reflns_limit_k_min -14
_diffrn_reflns_limit_l_max 29
_diffrn_reflns_limit_l_min -30
_diffrn_reflns_number 29935
_diffrn_reflns_point_group_measured_fraction_full 0.999
_diffrn_reflns_point_group_measured_fraction_max 0.999
_diffrn_reflns_theta_full 25.242
_diffrn_reflns_theta_max 28.279
_diffrn_reflns_theta_min 2.611
_diffrn_source 'micro-focus sealed X-ray tube'
_diffrn_source_type 'PhotonJet (Mo) X-ray Source'
_exptl_absorpt_coefficient_mu 0.269
_exptl_absorpt_correction_T_max 1.00000
_exptl_absorpt_correction_T_min 0.55020
_exptl_absorpt_correction_type multi-scan
_exptl_absorpt_process_details
;
CrysAlisPro 1.171.40.37a (Rigaku Oxford Diffraction, 2019)
Empirical absorption correction using spherical harmonics,
 implemented in SCALE3 ABSPACK scaling algorithm.
;
_exptl_crystal_colour 'dark green'
_exptl_crystal_colour_modifier dark
_exptl_crystal_colour_primary green
_exptl_crystal_density_diffrn 1.348
_exptl_crystal_description block
_exptl_crystal_F_000 964
_exptl_crystal_size_max 0.1
_exptl_crystal_size_mid 0.1
_exptl_crystal_size_min 0.05
_refine_diff_density_max 0.717
_refine_diff_density_min -0.474
_refine_diff_density_rms 0.082
_refine_ls_extinction_method none
_refine_ls_goodness_of_fit_ref 1.037
_refine_ls_hydrogen_treatment constr
_refine_ls_matrix_type full
_refine_ls_number_parameters 282
_refine_ls_number_reflns 5606
_refine_ls_number_restraints 0
_refine_ls_restrained_S_all 1.037
_refine_ls_R_factor_all 0.0778
_refine_ls_R_factor_gt 0.0613
_refine_ls_shift/su_max 0.001
_refine_ls_shift/su_mean 0.000
_refine_ls_structure_factor_coef Fsqd
_refine_ls_weighting_details 'w=1/[\s^2^(Fo^2^)+(0.0618P)^2^+3.9023P] where P=(Fo^2^+2Fc^2^)/3'
_refine_ls_weighting_scheme calc
_refine_ls_wR_factor_gt 0.1474
_refine_ls_wR_factor_ref 0.1574
_reflns_Friedel_coverage 0.000
_reflns_number_gt 4455
_reflns_number_total 5606
_reflns_threshold_expression 'I > 2\s(I)'
_cod_data_source_file d3cp03038e2.cif
_cod_data_source_block splb19jc01
_cod_depositor_comments 'Adding full bibliography for 7247257.cif.'
_cod_database_code 7247257
_shelx_shelxl_version_number 2018/3
_chemical_oxdiff_formula 'C92 H92 N8 O16 S8 '
_chemical_oxdiff_usercomment Aaron
_shelx_space_group_comment
;
The symmetry employed for this shelxl refinement is uniquely defined
by the following loop, which should always be used as a source of
symmetry information in preference to the above space-group names.
They are only intended as comments.
;
_shelx_estimated_absorpt_t_max 0.987
_shelx_estimated_absorpt_t_min 0.974
_reflns_odcompleteness_completeness 99.88
_reflns_odcompleteness_iscentric 1
_reflns_odcompleteness_theta 28.22
_olex2_refinement_description
;
1. Fixed Uiso
 At 1.2 times of:
  All C(H) groups, All C(H,H) groups
 At 1.5 times of:
  All C(H,H,H) groups
2.a Secondary CH2 refined with riding coordinates:
 C14(H14A,H14B), C19(H19A,H19B), C15(H15A,H15B), C20(H20A,H20B), C17(H17A,
 H17B), C16(H16A,H16B), C22(H22A,H22B), C21(H21A,H21B)
2.b Aromatic/amide H refined with riding coordinates:
 C13(H13), C8(H8), C4(H4)
2.c Idealised Me refined as rotating group:
 C18(H18A,H18B,H18C), C23(H23A,H23B,H23C)
;
_olex2_submission_special_instructions 'No special instructions were received'
_oxdiff_exptl_absorpt_empirical_details
;
Empirical correction (ABSPACK) includes:
- Absorption correction using spherical harmonics
- Frame scaling
;
_oxdiff_exptl_absorpt_empirical_full_max 1.472
_oxdiff_exptl_absorpt_empirical_full_min 0.691

loop_
_space_group_symop_operation_xyz
'x, y, z'
'-x, y+1/2, -z+1/2'
'-x, -y, -z'
'x, -y-1/2, z-1/2'

loop_
_atom_site_label
_atom_site_type_symbol
_atom_site_fract_x
_atom_site_fract_y
_atom_site_fract_z
_atom_site_U_iso_or_equiv
_atom_site_adp_type
_atom_site_occupancy
_atom_site_site_symmetry_order
_atom_site_calc_flag
_atom_site_refinement_flags_posn
_atom_site_refinement_flags_adp
_atom_site_refinement_flags_occupancy
_atom_site_disorder_assembly
_atom_site_disorder_group
S2 S 1.04856(6) 0.36940(5) 0.57335(3) 0.01891(15) Uani 1 1 d . . . . .
S1 S 0.90764(7) 0.10929(6) 0.67692(3) 0.02134(15) Uani 1 1 d . . . . .
O3 O 0.4405(2) 0.52173(17) 0.61792(9) 0.0291(4) Uani 1 1 d . . . . .
O1 O 0.7330(2) 0.00424(17) 0.51574(9) 0.0284(4) Uani 1 1 d . . . . .
O2 O 0.8045(2) -0.2326(2) 0.57488(12) 0.0425(6) Uani 1 1 d . . . . .
O4 O 0.3867(2) 0.8131(2) 0.68431(12) 0.0428(6) Uani 1 1 d . . . . .
N1 N 1.0578(3) -0.0402(2) 0.79264(11) 0.0339(6) Uani 1 1 d . . . . .
C12 C 0.9598(3) 0.4541(2) 0.51441(10) 0.0184(5) Uani 1 1 d . . . . .
C6 C 0.8373(3) 0.2004(2) 0.61928(11) 0.0189(5) Uani 1 1 d . . . . .
C10 C 0.7747(3) 0.3286(2) 0.53978(11) 0.0190(5) Uani 1 1 d . . . . .
C11 C 0.8898(3) 0.2916(2) 0.58088(11) 0.0177(4) Uani 1 1 d . . . . .
N2 N 0.6990(3) -0.2894(2) 0.82370(12) 0.0375(6) Uani 1 1 d . . . . .
C7 C 0.6891(3) 0.1813(2) 0.60197(11) 0.0195(5) Uani 1 1 d . . . . .
C13 C 0.8144(3) 0.4213(2) 0.50146(11) 0.0190(5) Uani 1 1 d . . . . .
H13 H 0.750761 0.456338 0.471179 0.023 Uiso 1 1 calc R U . . .
C8 C 0.6310(3) 0.0924(2) 0.63619(11) 0.0226(5) Uani 1 1 d . . . . .
H8 H 0.533322 0.068906 0.630922 0.027 Uiso 1 1 calc R U . . .
C1 C 0.9396(3) -0.0721(2) 0.77958(12) 0.0264(6) Uani 1 1 d . . . . .
C9 C 0.6342(3) 0.2602(2) 0.54850(11) 0.0198(5) Uani 1 1 d . . . . .
C2 C 0.7909(3) -0.1089(2) 0.76287(12) 0.0255(5) Uani 1 1 d . . . . .
C4 C 0.7025(3) -0.0544(2) 0.71815(12) 0.0246(5) Uani 1 1 d . . . . .
H4 H 0.607273 -0.084439 0.712052 0.030 Uiso 1 1 calc R U . . .
C5 C 0.7349(3) 0.0419(2) 0.67949(11) 0.0220(5) Uani 1 1 d . . . . .
C14 C 0.5750(3) 0.1801(2) 0.49473(12) 0.0237(5) Uani 1 1 d . . . . .
H14A H 0.493862 0.130863 0.504963 0.028 Uiso 1 1 calc R U . . .
H14B H 0.536889 0.235929 0.463199 0.028 Uiso 1 1 calc R U . . .
C19 C 0.5131(3) 0.3520(2) 0.56151(12) 0.0232(5) Uani 1 1 d . . . . .
H19A H 0.478486 0.397448 0.525886 0.028 Uiso 1 1 calc R U . . .
H19B H 0.431619 0.304457 0.572643 0.028 Uiso 1 1 calc R U . . .
C3 C 0.7385(3) -0.2091(2) 0.79646(12) 0.0286(6) Uani 1 1 d . . . . .
C15 C 0.6825(3) 0.0924(2) 0.47163(12) 0.0266(5) Uani 1 1 d . . . . .
H15A H 0.635677 0.049294 0.437111 0.032 Uiso 1 1 calc R U . . .
H15B H 0.764289 0.139602 0.460542 0.032 Uiso 1 1 calc R U . . .
C20 C 0.5620(3) 0.4446(3) 0.60943(15) 0.0346(7) Uani 1 1 d . . . . .
H20A H 0.596986 0.400912 0.645499 0.042 Uiso 1 1 calc R U . . .
H20B H 0.640983 0.495473 0.598390 0.042 Uiso 1 1 calc R U . . .
C17 C 0.9017(3) -0.1576(3) 0.54762(14) 0.0317(6) Uani 1 1 d . . . . .
H17A H 0.977817 -0.209537 0.535030 0.038 Uiso 1 1 calc R U . . .
H17B H 0.947371 -0.096976 0.575559 0.038 Uiso 1 1 calc R U . . .
C16 C 0.8222(3) -0.0906(3) 0.49551(14) 0.0308(6) Uani 1 1 d . . . . .
H16A H 0.891815 -0.053529 0.472417 0.037 Uiso 1 1 calc R U . . .
H16B H 0.762150 -0.149150 0.470845 0.037 Uiso 1 1 calc R U . . .
C22 C 0.3435(3) 0.6950(3) 0.66287(16) 0.0352(7) Uani 1 1 d . . . . .
H22A H 0.280587 0.702417 0.625828 0.042 Uiso 1 1 calc R U . . .
H22B H 0.290551 0.651616 0.690551 0.042 Uiso 1 1 calc R U . . .
C21 C 0.4809(3) 0.6245(3) 0.65452(15) 0.0364(7) Uani 1 1 d . . . . .
H21A H 0.547266 0.678246 0.636654 0.044 Uiso 1 1 calc R U . . .
H21B H 0.529679 0.596068 0.692107 0.044 Uiso 1 1 calc R U . . .
C18 C 0.8800(4) -0.2941(3) 0.62441(17) 0.0431(8) Uani 1 1 d . . . . .
H18A H 0.952770 -0.348460 0.611975 0.065 Uiso 1 1 calc R U . . .
H18B H 0.812256 -0.342301 0.643477 0.065 Uiso 1 1 calc R U . . .
H18C H 0.926265 -0.233166 0.651316 0.065 Uiso 1 1 calc R U . . .
C23 C 0.2682(4) 0.8792(3) 0.7040(2) 0.0611(12) Uani 1 1 d . . . . .
H23A H 0.192227 0.890566 0.671810 0.092 Uiso 1 1 calc R U . . .
H23B H 0.301599 0.959208 0.719091 0.092 Uiso 1 1 calc R U . . .
H23C H 0.231073 0.832167 0.734440 0.092 Uiso 1 1 calc R U . . .

loop_
_atom_site_aniso_label
_atom_site_aniso_U_11
_atom_site_aniso_U_22
_atom_site_aniso_U_33
_atom_site_aniso_U_23
_atom_site_aniso_U_13
_atom_site_aniso_U_12
S2 0.0173(3) 0.0156(3) 0.0242(3) 0.0024(2) 0.0041(2) -0.0017(2)
S1 0.0211(3) 0.0167(3) 0.0263(3) 0.0042(2) 0.0038(2) -0.0021(2)
O3 0.0248(9) 0.0202(9) 0.0428(11) -0.0045(8) 0.0067(8) 0.0045(7)
O1 0.0308(10) 0.0191(9) 0.0369(11) -0.0026(8) 0.0107(8) 0.0027(8)
O2 0.0265(11) 0.0279(11) 0.0736(17) 0.0104(10) 0.0085(10) -0.0026(9)
O4 0.0274(11) 0.0249(11) 0.0779(17) -0.0085(10) 0.0141(11) -0.0009(8)
N1 0.0344(14) 0.0346(13) 0.0330(13) 0.0060(10) 0.0055(10) -0.0022(11)
C12 0.0210(11) 0.0131(10) 0.0220(11) 0.0008(9) 0.0057(9) 0.0013(9)
C6 0.0199(11) 0.0132(10) 0.0242(12) 0.0002(9) 0.0057(9) -0.0007(9)
C10 0.0188(11) 0.0139(10) 0.0248(12) -0.0010(9) 0.0045(9) -0.0001(9)
C11 0.0166(11) 0.0124(10) 0.0247(12) -0.0007(9) 0.0054(9) -0.0011(8)
N2 0.0480(16) 0.0255(12) 0.0407(14) 0.0075(11) 0.0116(12) -0.0067(11)
C7 0.0193(11) 0.0155(10) 0.0247(12) 0.0004(9) 0.0059(9) -0.0001(9)
C13 0.0182(11) 0.0147(10) 0.0246(12) 0.0013(9) 0.0039(9) 0.0010(9)
C8 0.0203(11) 0.0184(11) 0.0298(13) -0.0001(10) 0.0066(10) -0.0041(9)
C1 0.0336(15) 0.0201(12) 0.0270(13) 0.0064(10) 0.0092(11) 0.0024(11)
C9 0.0156(11) 0.0141(10) 0.0302(13) 0.0032(9) 0.0050(9) -0.0012(9)
C2 0.0315(14) 0.0179(11) 0.0285(13) 0.0016(10) 0.0090(11) -0.0032(10)
C4 0.0264(13) 0.0186(11) 0.0301(13) 0.0003(10) 0.0081(10) -0.0062(10)
C5 0.0216(12) 0.0168(11) 0.0284(13) 0.0011(9) 0.0066(10) -0.0045(9)
C14 0.0210(12) 0.0181(11) 0.0318(13) 0.0013(10) 0.0022(10) -0.0029(9)
C19 0.0181(11) 0.0201(12) 0.0320(13) 0.0013(10) 0.0050(10) 0.0011(9)
C3 0.0354(15) 0.0204(12) 0.0312(14) 0.0015(10) 0.0083(11) -0.0022(11)
C15 0.0271(13) 0.0230(12) 0.0303(14) -0.0027(10) 0.0060(10) -0.0030(10)
C20 0.0231(13) 0.0277(14) 0.0517(18) -0.0130(13) -0.0003(12) 0.0068(11)
C17 0.0236(13) 0.0219(13) 0.0512(18) -0.0052(12) 0.0105(12) -0.0008(10)
C16 0.0253(13) 0.0235(13) 0.0448(16) -0.0093(12) 0.0091(12) -0.0018(11)
C22 0.0282(15) 0.0233(13) 0.0561(19) -0.0069(13) 0.0132(13) -0.0020(11)
C21 0.0295(15) 0.0282(14) 0.0515(19) -0.0139(13) 0.0045(13) 0.0007(12)
C18 0.0361(17) 0.0315(16) 0.063(2) 0.0062(15) 0.0107(15) 0.0011(13)
C23 0.0401(19) 0.0312(17) 0.115(4) -0.025(2) 0.021(2) -0.0008(15)

loop_
_atom_type_symbol
_atom_type_description
_atom_type_scat_dispersion_real
_atom_type_scat_dispersion_imag
_atom_type_scat_source
C C 0.0033 0.0016 'International Tables Vol C Tables 4.2.6.8 and 6.1.1.4'
H H 0.0000 0.0000 'International Tables Vol C Tables 4.2.6.8 and 6.1.1.4'
N N 0.0061 0.0033 'International Tables Vol C Tables 4.2.6.8 and 6.1.1.4'
O O 0.0106 0.0060 'International Tables Vol C Tables 4.2.6.8 and 6.1.1.4'
S S 0.1246 0.1234 'International Tables Vol C Tables 4.2.6.8 and 6.1.1.4'

loop_
_geom_angle_atom_site_label_1
_geom_angle_atom_site_label_2
_geom_angle_atom_site_label_3
_geom_angle
_geom_angle_site_symmetry_1
_geom_angle_site_symmetry_3
_geom_angle_publ_flag
C11 S2 C12 90.48(11) . . ?
C6 S1 C5 90.24(12) . . ?
C21 O3 C20 112.4(2) . . ?
C15 O1 C16 113.1(2) . . ?
C17 O2 C18 110.2(2) . . ?
C22 O4 C23 111.4(2) . . ?
C12 C12 S2 119.5(2) 3_766 . ?
C13 C12 S2 112.42(17) . . ?
C13 C12 C12 128.1(3) . 3_766 ?
C11 C6 S1 137.60(19) . . ?
C7 C6 S1 113.61(18) . . ?
C7 C6 C11 108.7(2) . . ?
C11 C10 C13 112.9(2) . . ?
C11 C10 C9 111.4(2) . . ?
C13 C10 C9 135.7(2) . . ?
C6 C11 S2 138.64(19) . . ?
C10 C11 S2 112.55(18) . . ?
C10 C11 C6 108.8(2) . . ?
C6 C7 C9 111.2(2) . . ?
C8 C7 C6 112.2(2) . . ?
C8 C7 C9 136.5(2) . . ?
C12 C13 C10 111.6(2) . . ?
C12 C13 H13 124.2 . . ?
C10 C13 H13 124.2 . . ?
C7 C8 H8 123.5 . . ?
C7 C8 C5 112.9(2) . . ?
C5 C8 H8 123.6 . . ?
N1 C1 C2 178.6(3) . . ?
C10 C9 C14 112.3(2) . . ?
C10 C9 C19 111.69(19) . . ?
C7 C9 C10 99.90(19) . . ?
C7 C9 C14 112.59(19) . . ?
C7 C9 C19 111.7(2) . . ?
C14 C9 C19 108.5(2) . . ?
C1 C2 C3 115.9(2) . . ?
C4 C2 C1 123.1(2) . . ?
C4 C2 C3 120.9(3) . . ?
C2 C4 H4 115.4 . . ?
C2 C4 C5 129.1(2) . . ?
C5 C4 H4 115.4 . . ?
C8 C5 S1 111.05(18) . . ?
C8 C5 C4 123.1(2) . . ?
C4 C5 S1 125.8(2) . . ?
C9 C14 H14A 108.2 . . ?
C9 C14 H14B 108.2 . . ?
H14A C14 H14B 107.3 . . ?
C15 C14 C9 116.4(2) . . ?
C15 C14 H14A 108.2 . . ?
C15 C14 H14B 108.2 . . ?
C9 C19 H19A 108.8 . . ?
C9 C19 H19B 108.8 . . ?
H19A C19 H19B 107.7 . . ?
C20 C19 C9 113.7(2) . . ?
C20 C19 H19A 108.8 . . ?
C20 C19 H19B 108.8 . . ?
N2 C3 C2 178.9(3) . . ?
O1 C15 C14 109.4(2) . . ?
O1 C15 H15A 109.8 . . ?
O1 C15 H15B 109.8 . . ?
C14 C15 H15A 109.8 . . ?
C14 C15 H15B 109.8 . . ?
H15A C15 H15B 108.2 . . ?
O3 C20 C19 108.2(2) . . ?
O3 C20 H20A 110.0 . . ?
O3 C20 H20B 110.0 . . ?
C19 C20 H20A 110.0 . . ?
C19 C20 H20B 110.0 . . ?
H20A C20 H20B 108.4 . . ?
O2 C17 H17A 109.5 . . ?
O2 C17 H17B 109.5 . . ?
O2 C17 C16 110.6(2) . . ?
H17A C17 H17B 108.1 . . ?
C16 C17 H17A 109.5 . . ?
C16 C17 H17B 109.5 . . ?
O1 C16 C17 108.9(2) . . ?
O1 C16 H16A 109.9 . . ?
O1 C16 H16B 109.9 . . ?
C17 C16 H16A 109.9 . . ?
C17 C16 H16B 109.9 . . ?
H16A C16 H16B 108.3 . . ?
O4 C22 H22A 110.3 . . ?
O4 C22 H22B 110.3 . . ?
O4 C22 C21 106.9(2) . . ?
H22A C22 H22B 108.6 . . ?
C21 C22 H22A 110.3 . . ?
C21 C22 H22B 110.3 . . ?
O3 C21 C22 107.7(2) . . ?
O3 C21 H21A 110.2 . . ?
O3 C21 H21B 110.2 . . ?
C22 C21 H21A 110.2 . . ?
C22 C21 H21B 110.2 . . ?
H21A C21 H21B 108.5 . . ?
O2 C18 H18A 109.5 . . ?
O2 C18 H18B 109.5 . . ?
O2 C18 H18C 109.5 . . ?
H18A C18 H18B 109.5 . . ?
H18A C18 H18C 109.5 . . ?
H18B C18 H18C 109.5 . . ?
O4 C23 H23A 109.5 . . ?
O4 C23 H23B 109.5 . . ?
O4 C23 H23C 109.5 . . ?
H23A C23 H23B 109.5 . . ?
H23A C23 H23C 109.5 . . ?
H23B C23 H23C 109.5 . . ?

loop_
_geom_bond_atom_site_label_1
_geom_bond_atom_site_label_2
_geom_bond_distance
_geom_bond_site_symmetry_2
_geom_bond_publ_flag
S2 C12 1.744(2) . ?
S2 C11 1.715(2) . ?
S1 C6 1.705(2) . ?
S1 C5 1.760(3) . ?
O3 C20 1.427(3) . ?
O3 C21 1.405(3) . ?
O1 C15 1.419(3) . ?
O1 C16 1.423(3) . ?
O2 C17 1.410(4) . ?
O2 C18 1.418(4) . ?
O4 C22 1.396(3) . ?
O4 C23 1.426(4) . ?
N1 C1 1.146(4) . ?
C12 C12 1.443(5) 3_766 ?
C12 C13 1.383(3) . ?
C6 C11 1.441(3) . ?
C6 C7 1.391(3) . ?
C10 C11 1.385(3) . ?
C10 C13 1.407(3) . ?
C10 C9 1.526(3) . ?
N2 C3 1.150(4) . ?
C7 C8 1.386(3) . ?
C7 C9 1.523(3) . ?
C13 H13 0.9300 . ?
C8 H8 0.9300 . ?
C8 C5 1.399(4) . ?
C1 C2 1.434(4) . ?
C9 C14 1.545(3) . ?
C9 C19 1.548(3) . ?
C2 C4 1.359(4) . ?
C2 C3 1.441(4) . ?
C4 H4 0.9300 . ?
C4 C5 1.417(3) . ?
C14 H14A 0.9700 . ?
C14 H14B 0.9700 . ?
C14 C15 1.511(4) . ?
C19 H19A 0.9700 . ?
C19 H19B 0.9700 . ?
C19 C20 1.507(4) . ?
C15 H15A 0.9700 . ?
C15 H15B 0.9700 . ?
C20 H20A 0.9700 . ?
C20 H20B 0.9700 . ?
C17 H17A 0.9700 . ?
C17 H17B 0.9700 . ?
C17 C16 1.504(4) . ?
C16 H16A 0.9700 . ?
C16 H16B 0.9700 . ?
C22 H22A 0.9700 . ?
C22 H22B 0.9700 . ?
C22 C21 1.511(4) . ?
C21 H21A 0.9700 . ?
C21 H21B 0.9700 . ?
C18 H18A 0.9600 . ?
C18 H18B 0.9600 . ?
C18 H18C 0.9600 . ?
C23 H23A 0.9600 . ?
C23 H23B 0.9600 . ?
C23 H23C 0.9600 . ?

loop_
_geom_torsion_atom_site_label_1
_geom_torsion_atom_site_label_2
_geom_torsion_atom_site_label_3
_geom_torsion_atom_site_label_4
_geom_torsion
_geom_torsion_site_symmetry_1
_geom_torsion_site_symmetry_2
_geom_torsion_site_symmetry_3
_geom_torsion_site_symmetry_4
_geom_torsion_publ_flag
S2 C12 C13 C10 0.6(3) . . . . ?
S1 C6 C11 S2 -5.7(5) . . . . ?
S1 C6 C11 C10 177.2(2) . . . . ?
S1 C6 C7 C8 0.6(3) . . . . ?
S1 C6 C7 C9 -177.10(16) . . . . ?
O2 C17 C16 O1 71.4(3) . . . . ?
O4 C22 C21 O3 -163.3(3) . . . . ?
C12 S2 C11 C6 -176.6(3) . . . . ?
C12 S2 C11 C10 0.38(19) . . . . ?
C12 C12 C13 C10 -179.3(3) 3_766 . . . ?
C6 S1 C5 C8 -0.2(2) . . . . ?
C6 S1 C5 C4 177.6(2) . . . . ?
C6 C7 C8 C5 -0.7(3) . . . . ?
C6 C7 C9 C10 -1.3(3) . . . . ?
C6 C7 C9 C14 118.1(2) . . . . ?
C6 C7 C9 C19 -119.6(2) . . . . ?
C10 C9 C14 C15 50.5(3) . . . . ?
C10 C9 C19 C20 -49.9(3) . . . . ?
C11 S2 C12 C12 179.4(3) . . . 3_766 ?
C11 S2 C12 C13 -0.58(19) . . . . ?
C11 C6 C7 C8 178.7(2) . . . . ?
C11 C6 C7 C9 1.0(3) . . . . ?
C11 C10 C13 C12 -0.3(3) . . . . ?
C11 C10 C9 C7 1.2(3) . . . . ?
C11 C10 C9 C14 -118.4(2) . . . . ?
C11 C10 C9 C19 119.4(2) . . . . ?
C7 C6 C11 S2 176.9(2) . . . . ?
C7 C6 C11 C10 -0.2(3) . . . . ?
C7 C8 C5 S1 0.5(3) . . . . ?
C7 C8 C5 C4 -177.3(2) . . . . ?
C7 C9 C14 C15 -61.3(3) . . . . ?
C7 C9 C19 C20 61.1(3) . . . . ?
C13 C10 C11 S2 -0.1(3) . . . . ?
C13 C10 C11 C6 177.8(2) . . . . ?
C13 C10 C9 C7 -176.8(3) . . . . ?
C13 C10 C9 C14 63.6(4) . . . . ?
C13 C10 C9 C19 -58.6(4) . . . . ?
C8 C7 C9 C10 -178.2(3) . . . . ?
C8 C7 C9 C14 -58.8(4) . . . . ?
C8 C7 C9 C19 63.5(4) . . . . ?
C1 C2 C4 C5 1.7(5) . . . . ?
C9 C10 C11 S2 -178.59(16) . . . . ?
C9 C10 C11 C6 -0.7(3) . . . . ?
C9 C10 C13 C12 177.6(3) . . . . ?
C9 C7 C8 C5 176.1(3) . . . . ?
C9 C14 C15 O1 61.8(3) . . . . ?
C9 C19 C20 O3 -178.9(2) . . . . ?
C2 C4 C5 S1 4.7(4) . . . . ?
C2 C4 C5 C8 -177.8(3) . . . . ?
C5 S1 C6 C11 -177.6(3) . . . . ?
C5 S1 C6 C7 -0.2(2) . . . . ?
C14 C9 C19 C20 -174.2(2) . . . . ?
C19 C9 C14 C15 174.5(2) . . . . ?
C3 C2 C4 C5 -178.1(3) . . . . ?
C15 O1 C16 C17 165.1(2) . . . . ?
C20 O3 C21 C22 -177.1(3) . . . . ?
C16 O1 C15 C14 173.4(2) . . . . ?
C21 O3 C20 C19 -169.8(3) . . . . ?
C18 O2 C17 C16 -179.2(3) . . . . ?
C23 O4 C22 C21 -169.1(3) . . . . ?
